data_1515047
loop_
_publ_author_name
'Dreiser, Jan'
'Pedersen, Kasper S.'
'Piamonteze, Cinthia'
'Rusponi, Stefano'
'Salman, Zaher'
'Ali, Md. Ehesan'
'Schau-Magnussen, Magnus'
'Thuesen, Christian Aa.'
'Piligkos, Stergios'
'Weihe, H\/ogni'
'Mutka, Hannu'
'Waldmann, Oliver'
'Oppeneer, Peter'
'Bendix, Jesper'
'Nolting, Frithjof'
'Brune, Harald'

_publ_section_title
;
 Direct observation of a ferri-to-ferromagnetic transition in a
 fluoride-bridged 3d--4f molecular cluster
;
_journal_issue 4
_journal_name_full 'Chemical Science'
_journal_page_first 1024
_journal_paper_doi 10.1039/c2sc00794k
_journal_volume 3
_journal_year 2012
_chemical_formula_moiety 'C40 H24 Cr Dy F26 N4 O8'
_chemical_formula_sum 'C40 H24 Cr Dy F26 N4 O8'
_chemical_formula_weight 1397.13
_chemical_name_systematic
;
?
;
_space_group_IT_number 2
_symmetry_cell_setting triclinic
_symmetry_space_group_name_Hall '-P 1'
_symmetry_space_group_name_H-M 'P -1'
_atom_sites_solution_hydrogens geom
_atom_sites_solution_primary direct
_atom_sites_solution_secondary difmap
_audit_creation_method SHELXL-97
_cell_angle_alpha 85.52(3)
_cell_angle_beta 81.35(4)
_cell_angle_gamma 86.229(19)
_cell_formula_units_Z 4
_cell_length_a 12.515(5)
_cell_length_b 19.836(7)
_cell_length_c 21.392(6)
_cell_measurement_reflns_used 107012
_cell_measurement_temperature 122(1)
_cell_measurement_theta_max 34.99
_cell_measurement_theta_min 1.03
_cell_volume 5226(3)
_computing_cell_refinement 'COLLECT (Nonius, 1999)'
_computing_data_collection 'COLLECT (Nonius, 1999)'
_computing_data_reduction 'EvalCCD (Duisenberg et al., 2003)'
_computing_molecular_graphics 'Ortep-3 (Farrugia, 1997)'
_computing_publication_material SHELXL-97
_computing_structure_refinement 'SHELXL-97 (Sheldrick, 2008)'
_computing_structure_solution 'SHELXS-97 (Sheldrick, 2008)'
_diffrn_ambient_temperature 122(1)
_diffrn_measured_fraction_theta_full .998
_diffrn_measured_fraction_theta_max .998
_diffrn_measurement_device_type 'Nonius KappaCCD area-detector'
_diffrn_measurement_method '\w and \f scans'
_diffrn_radiation_monochromator graphite
_diffrn_radiation_source 'fine-focus sealed tube'
_diffrn_radiation_type MoK\a
_diffrn_radiation_wavelength 0.71073
_diffrn_reflns_av_R_equivalents 0.0781
_diffrn_reflns_av_sigmaI/netI 0.0610
_diffrn_reflns_limit_h_max 20
_diffrn_reflns_limit_h_min -20
_diffrn_reflns_limit_k_max 31
_diffrn_reflns_limit_k_min -31
_diffrn_reflns_limit_l_max 34
_diffrn_reflns_limit_l_min -34
_diffrn_reflns_number 299677
_diffrn_reflns_theta_full 34.99
_diffrn_reflns_theta_max 34.99
_diffrn_reflns_theta_min 1.03
_exptl_absorpt_coefficient_mu 1.770
_exptl_absorpt_correction_T_max 0.857
_exptl_absorpt_correction_T_min 0.492
_exptl_absorpt_correction_type integration
_exptl_absorpt_process_details
;
Gaussian integration (Coppens, 1970)
;
_exptl_crystal_colour pink
_exptl_crystal_density_diffrn 1.776
_exptl_crystal_density_method 'not measured'
_exptl_crystal_description prism
_exptl_crystal_F_000 2720
_exptl_crystal_size_max 0.356
_exptl_crystal_size_mid 0.176
_exptl_crystal_size_min 0.09
_refine_diff_density_max 1.689
_refine_diff_density_min -1.274
_refine_diff_density_rms .131
_refine_ls_extinction_method none
_refine_ls_goodness_of_fit_ref 1.043
_refine_ls_hydrogen_treatment constr
_refine_ls_matrix_type full
_refine_ls_number_parameters 1441
_refine_ls_number_reflns 45853
_refine_ls_number_restraints 0
_refine_ls_restrained_S_all 1.043
_refine_ls_R_factor_all 0.0727
_refine_ls_R_factor_gt 0.0426
_refine_ls_shift/su_max 0.004
_refine_ls_shift/su_mean 0.000
_refine_ls_structure_factor_coef Fsqd
_refine_ls_weighting_details 'calc w=1/[\s^2^(Fo^2^)+(0.0346P)^2^+4.7146P] where P=(Fo^2^+2Fc^2^)/3'
_refine_ls_weighting_scheme calc
_refine_ls_wR_factor_gt 0.0870
_refine_ls_wR_factor_ref 0.0946
_reflns_number_gt 33140
_reflns_number_total 45853
_reflns_threshold_expression >2sigma(I)
_cod_data_source_file c2sc00794k.txt
_cod_data_source_block kcd799_II
_cod_depositor_comments
;
The following automatic conversions were performed:

'_symmetry_cell_setting' value 'Triclinic' changed to 'triclinic'
according to
/usr/data/users/saulius/automatic-downloads/retrospective/RSC/lib/dictionaries/cif_core.dic
dictionary named 'cif_core.dic' version 2.4.2 from 2011-04-26.

Automatic conversion script
Id: cif_fix_values 2281 2013-09-26 08:29:07Z andrius 
;
_cod_original_sg_symbol_H-M P-1
_cod_database_code 1515047

loop_
_symmetry_equiv_pos_as_xyz
'x, y, z'
'-x, -y, -z'

loop_
_atom_site_label
_atom_site_type_symbol
_atom_site_fract_x
_atom_site_fract_y
_atom_site_fract_z
_atom_site_U_iso_or_equiv
_atom_site_adp_type
_atom_site_occupancy
_atom_site_symmetry_multiplicity
_atom_site_calc_flag
_atom_site_refinement_flags
Cr1 Cr 0.49489(3) 0.201401(17) 0.630531(17) 0.01755(6) Uani 1 1 d .
Dy1 Dy 0.658261(8) 0.351405(5) 0.702613(5) 0.01584(2) Uani 1 1 d .
F1 F 0.56565(10) 0.26951(6) 0.66414(6) 0.0182(2) Uani 1 1 d .
F3 F 0.42684(12) 0.13512(7) 0.59839(7) 0.0260(3) Uani 1 1 d .
Cr2 Cr 1.04749(3) 0.666056(18) 0.889236(17) 0.01880(7) Uani 1 1 d .
Dy2 Dy 0.864530(8) 0.833354(5) 0.813483(5) 0.01659(2) Uani 1 1 d .
F2 F 0.96451(10) 0.74175(6) 0.85675(6) 0.0198(2) Uani 1 1 d .
F4 F 1.12540(12) 0.59196(7) 0.92009(7) 0.0280(3) Uani 1 1 d .
N1 N 0.39484(16) 0.27285(10) 0.58803(9) 0.0225(4) Uani 1 1 d .
N2 N 0.60607(15) 0.20385(9) 0.54822(9) 0.0200(4) Uani 1 1 d .
N3 N 0.58815(16) 0.12646(9) 0.67180(9) 0.0213(4) Uani 1 1 d .
N4 N 0.37873(15) 0.19576(10) 0.71041(9) 0.0216(4) Uani 1 1 d .
N5 N 0.92810(16) 0.65136(10) 0.96685(9) 0.0222(4) Uani 1 1 d .
N6 N 0.97324(16) 0.60264(10) 0.83925(9) 0.0221(4) Uani 1 1 d .
N7 N 1.17102(15) 0.67640(10) 0.81366(9) 0.0208(4) Uani 1 1 d .
N8 N 1.12841(16) 0.72908(11) 0.93746(9) 0.0243(4) Uani 1 1 d .
O1 O 0.67188(14) 0.36718(8) 0.58955(8) 0.0240(3) Uani 1 1 d .
O2 O 0.83607(13) 0.39191(8) 0.66037(8) 0.0220(3) Uani 1 1 d .
O3 O 0.65627(13) 0.47116(8) 0.67277(8) 0.0235(3) Uani 1 1 d .
O4 O 0.47413(12) 0.39170(8) 0.69919(8) 0.0215(3) Uani 1 1 d .
O5 O 0.59567(14) 0.42059(9) 0.79175(8) 0.0247(3) Uani 1 1 d .
O6 O 0.57759(13) 0.28108(8) 0.78921(7) 0.0214(3) Uani 1 1 d .
O7 O 0.78166(13) 0.25743(8) 0.68122(8) 0.0225(3) Uani 1 1 d .
O8 O 0.78043(13) 0.34027(9) 0.78263(8) 0.0248(3) Uani 1 1 d .
O9 O 0.74041(13) 0.75791(8) 0.87142(8) 0.0233(3) Uani 1 1 d .
O10 O 0.70636(14) 0.90052(9) 0.85993(9) 0.0278(4) Uani 1 1 d .
O11 O 0.88649(15) 0.85688(9) 0.91763(8) 0.0262(3) Uani 1 1 d .
O12 O 0.89980(14) 0.95259(8) 0.81393(8) 0.0239(3) Uani 1 1 d .
O13 O 1.05257(13) 0.85054(9) 0.78652(8) 0.0249(3) Uani 1 1 d .
O14 O 0.89510(14) 0.88846(9) 0.70724(8) 0.0237(3) Uani 1 1 d .
O15 O 0.90436(13) 0.75084(8) 0.73601(8) 0.0216(3) Uani 1 1 d .
O16 O 0.71023(14) 0.82806(9) 0.75891(8) 0.0265(4) Uani 1 1 d .
C2 C 0.6153(2) 0.06793(12) 0.64390(13) 0.0276(5) Uani 1 1 d .
H2 H 0.5974 0.0638 0.6028 0.033 Uiso 1 1 calc R
C3 C 0.6680(2) 0.01405(13) 0.67279(15) 0.0354(6) Uani 1 1 d .
H3 H 0.6866 -0.0265 0.6518 0.042 Uiso 1 1 calc R
C4 C 0.6934(3) 0.01950(14) 0.73242(16) 0.0398(7) Uani 1 1 d .
H4 H 0.7292 -0.0174 0.7534 0.048 Uiso 1 1 calc R
C5 C 0.6663(2) 0.07931(14) 0.76135(13) 0.0346(6) Uani 1 1 d .
H5 H 0.6826 0.0840 0.8027 0.042 Uiso 1 1 calc R
C6 C 0.6152(2) 0.13227(12) 0.72964(11) 0.0250(5) Uani 1 1 d .
H6 H 0.5986 0.1739 0.7491 0.030 Uiso 1 1 calc R
C7 C 0.2958(2) 0.25729(15) 0.57843(13) 0.0316(5) Uani 1 1 d .
H7 H 0.2698 0.2146 0.5950 0.038 Uiso 1 1 calc R
C8 C 0.2309(2) 0.30112(18) 0.54540(15) 0.0408(7) Uani 1 1 d .
H8 H 0.1611 0.2889 0.5395 0.049 Uiso 1 1 calc R
C9 C 0.2683(2) 0.36255(17) 0.52129(14) 0.0411(7) Uani 1 1 d .
H9 H 0.2254 0.3931 0.4976 0.049 Uiso 1 1 calc R
C10 C 0.3686(2) 0.37963(15) 0.53164(14) 0.0359(6) Uani 1 1 d .
H10 H 0.3953 0.4223 0.5158 0.043 Uiso 1 1 calc R
C11 C 0.4300(2) 0.33376(12) 0.56539(12) 0.0257(5) Uani 1 1 d .
H11 H 0.4991 0.3457 0.5728 0.031 Uiso 1 1 calc R
C12 C 0.33976(18) 0.25195(12) 0.73890(11) 0.0214(4) Uani 1 1 d .
H12 H 0.3723 0.2935 0.7252 0.026 Uiso 1 1 calc R
C13 C 0.2534(2) 0.25105(13) 0.78773(12) 0.0266(5) Uani 1 1 d .
H13 H 0.2260 0.2917 0.8067 0.032 Uiso 1 1 calc R
C14 C 0.2076(2) 0.19025(15) 0.80855(12) 0.0313(5) Uani 1 1 d .
H14 H 0.1479 0.1885 0.8417 0.038 Uiso 1 1 calc R
C15 C 0.2496(2) 0.13232(14) 0.78054(14) 0.0345(6) Uani 1 1 d .
H15 H 0.2207 0.0898 0.7949 0.041 Uiso 1 1 calc R
C16 C 0.3345(2) 0.13669(13) 0.73121(13) 0.0296(5) Uani 1 1 d .
H16 H 0.3624 0.0967 0.7114 0.036 Uiso 1 1 calc R
C17 C 0.5753(2) 0.19341(12) 0.49222(11) 0.0250(5) Uani 1 1 d .
H17 H 0.5005 0.1908 0.4900 0.030 Uiso 1 1 calc R
C18 C 0.6492(2) 0.18642(14) 0.43806(11) 0.0283(5) Uani 1 1 d .
H18 H 0.6252 0.1795 0.3991 0.034 Uiso 1 1 calc R
C19 C 0.7579(2) 0.18957(13) 0.44092(11) 0.0270(5) Uani 1 1 d .
H19 H 0.8100 0.1837 0.4043 0.032 Uiso 1 1 calc R
C20 C 0.7898(2) 0.20141(13) 0.49818(12) 0.0264(5) Uani 1 1 d .
H20 H 0.8642 0.2044 0.5013 0.032 Uiso 1 1 calc R
C21 C 0.71191(19) 0.20876(12) 0.55060(11) 0.0227(4) Uani 1 1 d .
H21 H 0.7339 0.2176 0.5896 0.027 Uiso 1 1 calc R
C22 C 0.9119(2) 0.58798(13) 0.99294(12) 0.0297(5) Uani 1 1 d .
H22 H 0.9550 0.5512 0.9748 0.036 Uiso 1 1 calc R
C23 C 0.8346(2) 0.57463(14) 1.04531(13) 0.0328(6) Uani 1 1 d .
H23 H 0.8242 0.5295 1.0625 0.039 Uiso 1 1 calc R
C24 C 0.7732(2) 0.62818(15) 1.07175(13) 0.0338(6) Uani 1 1 d .
H24 H 0.7203 0.6205 1.1080 0.041 Uiso 1 1 calc R
C25 C 0.7892(2) 0.69325(14) 1.04519(12) 0.0310(5) Uani 1 1 d .
H25 H 0.7473 0.7307 1.0628 0.037 Uiso 1 1 calc R
C26 C 0.8673(2) 0.70300(12) 0.99228(11) 0.0249(5) Uani 1 1 d .
H26 H 0.8778 0.7476 0.9737 0.030 Uiso 1 1 calc R
C27 C 1.1827(2) 0.70338(15) 0.98464(12) 0.0321(6) Uani 1 1 d .
H27 H 1.1783 0.6567 0.9979 0.039 Uiso 1 1 calc R
C28 C 1.2445(2) 0.74276(17) 1.01442(14) 0.0392(7) Uani 1 1 d .
H28 H 1.2821 0.7231 1.0474 0.047 Uiso 1 1 calc R
C29 C 1.2510(2) 0.81028(17) 0.99585(14) 0.0386(7) Uani 1 1 d .
H29 H 1.2924 0.8382 1.0160 0.046 Uiso 1 1 calc R
C30 C 1.1959(3) 0.83716(17) 0.94719(15) 0.0408(7) Uani 1 1 d .
H30 H 1.1995 0.8837 0.9332 0.049 Uiso 1 1 calc R
C31 C 1.1356(2) 0.79523(14) 0.91931(13) 0.0319(5) Uani 1 1 d .
H31 H 1.0979 0.8139 0.8861 0.038 Uiso 1 1 calc R
C32 C 1.27402(19) 0.65939(13) 0.82143(12) 0.0261(5) Uani 1 1 d .
H32 H 1.2896 0.6450 0.8627 0.031 Uiso 1 1 calc R
C33 C 1.3577(2) 0.66209(14) 0.77196(14) 0.0305(5) Uani 1 1 d .
H33 H 1.4299 0.6503 0.7791 0.037 Uiso 1 1 calc R
C34 C 1.3359(2) 0.68212(13) 0.71185(13) 0.0295(5) Uani 1 1 d .
H34 H 1.3928 0.6846 0.6771 0.035 Uiso 1 1 calc R
C35 C 1.2297(2) 0.69857(13) 0.70295(12) 0.0278(5) Uani 1 1 d .
H35 H 1.2122 0.7113 0.6618 0.033 Uiso 1 1 calc R
C36 C 1.14962(19) 0.69608(12) 0.75503(11) 0.0239(4) Uani 1 1 d .
H36 H 1.0770 0.7087 0.7492 0.029 Uiso 1 1 calc R
C37 C 1.0292(2) 0.54893(13) 0.81251(13) 0.0292(5) Uani 1 1 d .
H37 H 1.1033 0.5408 0.8173 0.035 Uiso 1 1 calc R
C38 C 0.9828(3) 0.50555(14) 0.77859(15) 0.0380(6) Uani 1 1 d .
H38 H 1.0248 0.4688 0.7597 0.046 Uiso 1 1 calc R
C39 C 0.8749(3) 0.51581(16) 0.77225(15) 0.0399(7) Uani 1 1 d .
H39 H 0.8412 0.4861 0.7495 0.048 Uiso 1 1 calc R
C40 C 0.8166(2) 0.57037(14) 0.79971(14) 0.0328(6) Uani 1 1 d .
H40 H 0.7419 0.5783 0.7965 0.039 Uiso 1 1 calc R
C41 C 0.86815(19) 0.61324(12) 0.83188(12) 0.0249(5) Uani 1 1 d .
H41 H 0.8283 0.6515 0.8494 0.030 Uiso 1 1 calc R
C42 C 0.5214(2) 0.21959(13) 0.88493(11) 0.0273(5) Uani 1 1 d .
C43 C 0.54596(18) 0.28721(12) 0.84710(11) 0.0221(4) Uani 1 1 d .
C44 C 0.5315(2) 0.34543(14) 0.87960(12) 0.0303(5) Uani 1 1 d .
H44 H 0.5044 0.3429 0.9236 0.036 Uiso 1 1 calc R
C45 C 0.5566(2) 0.40870(13) 0.84776(12) 0.0277(5) Uani 1 1 d .
C46 C 0.6955(3) 0.40437(15) 0.48206(13) 0.0391(7) Uani 1 1 d .
C47 C 0.7377(2) 0.39441(12) 0.54606(11) 0.0267(5) Uani 1 1 d .
C48 C 0.8380(2) 0.41709(14) 0.54942(12) 0.0318(6) Uani 1 1 d .
H48 H 0.8803 0.4353 0.5120 0.038 Uiso 1 1 calc R
C49 C 0.87887(18) 0.41380(12) 0.60722(12) 0.0233(4) Uani 1 1 d .
C50 C 0.9893(2) 0.44331(16) 0.60614(14) 0.0357(6) Uani 1 1 d .
C51 C 0.9404(2) 0.19149(15) 0.65083(13) 0.0328(6) Uani 1 1 d .
C52 C 0.87361(19) 0.24019(12) 0.69564(11) 0.0237(4) Uani 1 1 d .
C53 C 0.9216(2) 0.26084(14) 0.74458(12) 0.0291(5) Uani 1 1 d .
H53 H 0.9915 0.2424 0.7508 0.035 Uiso 1 1 calc R
C85 C 0.86897(19) 0.30839(13) 0.78496(11) 0.0242(4) Uani 1 1 d .
C54 C 0.30359(19) 0.44913(13) 0.71123(13) 0.0273(5) Uani 1 1 d .
C55 C 0.42711(17) 0.44897(11) 0.69465(11) 0.0205(4) Uani 1 1 d .
C56 C 0.47225(19) 0.51138(12) 0.67892(12) 0.0251(5) Uani 1 1 d .
H56 H 0.4263 0.5509 0.6742 0.030 Uiso 1 1 calc R
C57 C 0.58464(19) 0.51665(11) 0.66996(11) 0.0214(4) Uani 1 1 d .
C58 C 0.6252(2) 0.58880(13) 0.65779(13) 0.0290(5) Uani 1 1 d .
C59 C 0.5886(2) 0.69478(14) 0.90534(13) 0.0307(5) Uani 1 1 d .
C60 C 0.64099(19) 0.76336(12) 0.89182(11) 0.0240(4) Uani 1 1 d .
C61 C 0.5748(2) 0.82111(14) 0.90153(13) 0.0309(5) Uani 1 1 d .
H61 H 0.5011 0.8171 0.9194 0.037 Uiso 1 1 calc R
C62 C 0.6147(2) 0.88577(14) 0.88534(13) 0.0299(5) Uani 1 1 d .
C63 C 0.5744(2) 0.81191(14) 0.69941(16) 0.0365(6) Uani 1 1 d .
C64 C 0.69148(19) 0.79959(12) 0.71255(12) 0.0252(5) Uani 1 1 d .
C65 C 0.7624(2) 0.75861(12) 0.67282(12) 0.0252(5) Uani 1 1 d .
H65 H 0.7406 0.7441 0.6356 0.030 Uiso 1 1 calc R
C66 C 0.86435(19) 0.73917(12) 0.68770(11) 0.0217(4) Uani 1 1 d .
C67 C 0.9418(2) 0.69859(14) 0.64048(12) 0.0288(5) Uani 1 1 d .
C68 C 1.2233(2) 0.89450(17) 0.75659(16) 0.0407(7) Uani 1 1 d .
C69 C 1.10878(19) 0.88428(13) 0.74327(12) 0.0270(5) Uani 1 1 d .
C70 C 0.9557(3) 0.93812(18) 0.60564(14) 0.0416(7) Uani 1 1 d .
C71 C 1.0803(2) 0.91324(14) 0.68660(13) 0.0321(6) Uani 1 1 d .
H71 H 1.1331 0.9353 0.6568 0.039 Uiso 1 1 calc R
C72 C 0.9750(2) 0.91055(12) 0.67259(11) 0.0262(5) Uani 1 1 d .
C73 C 0.8615(3) 0.89656(16) 1.01905(14) 0.0435(7) Uani 1 1 d .
C74 C 0.8804(2) 0.91007(13) 0.94684(12) 0.0284(5) Uani 1 1 d .
C75 C 0.8884(2) 0.97644(13) 0.92206(12) 0.0314(5) Uani 1 1 d .
H75 H 0.8848 1.0119 0.9498 0.038 Uiso 1 1 calc R
C76 C 0.9018(2) 0.99162(12) 0.85655(12) 0.0245(4) Uani 1 1 d .
C77 C 0.9235(2) 1.06593(14) 0.83380(14) 0.0328(6) Uani 1 1 d .
C78 C 0.5325(4) 0.47059(17) 0.88702(17) 0.0533(9) Uani 1 1 d .
C79 C 0.5344(3) 0.94642(18) 0.8994(2) 0.0602(11) Uani 1 1 d .
C80 C 0.9309(2) 0.32437(15) 0.83837(13) 0.0327(6) Uani 1 1 d .
F6 F 0.88487(16) 0.13967(9) 0.64123(9) 0.0443(4) Uani 1 1 d .
F5 F 1.0314(2) 0.92228(18) 0.56205(10) 0.0944(11) Uani 1 1 d .
F32 F 0.8660(3) 0.9152(2) 0.59082(13) 0.1280(16) Uani 1 1 d .
F45 F 0.9348(4) 1.00107(16) 0.60185(13) 0.1384(18) Uani 1 1 d .
F7 F 1.03229(15) 0.16700(11) 0.67054(9) 0.0506(5) Uani 1 1 d .
F8 F 0.96769(15) 0.22473(10) 0.59389(8) 0.0436(4) Uani 1 1 d .
F9 F 1.04660(15) 0.40804(13) 0.64571(11) 0.0610(6) Uani 1 1 d .
F10 F 0.97684(18) 0.50667(11) 0.62341(13) 0.0693(7) Uani 1 1 d .
F11 F 1.04908(14) 0.44565(11) 0.54885(9) 0.0513(5) Uani 1 1 d .
F12 F 0.26265(14) 0.40312(11) 0.68172(11) 0.0520(5) Uani 1 1 d .
F13 F 0.27632(14) 0.43271(12) 0.77287(9) 0.0537(5) Uani 1 1 d .
F14 F 0.25250(13) 0.50824(9) 0.69888(11) 0.0504(5) Uani 1 1 d .
F15 F 0.57012(15) 0.62751(8) 0.61828(8) 0.0406(4) Uani 1 1 d .
F16 F 0.61221(15) 0.61965(8) 0.71216(8) 0.0384(4) Uani 1 1 d .
F17 F 0.72887(14) 0.58848(9) 0.63394(10) 0.0481(5) Uani 1 1 d .
F18 F 0.61192(14) 0.17967(9) 0.88340(8) 0.0397(4) Uani 1 1 d .
F19 F 0.45109(15) 0.18646(10) 0.86021(9) 0.0454(5) Uani 1 1 d .
F20 F 0.48362(18) 0.22595(10) 0.94579(8) 0.0507(5) Uani 1 1 d .
F21 F 0.64222(17) 0.65238(10) 0.94215(10) 0.0522(5) Uani 1 1 d .
F22 F 0.48550(15) 0.69905(10) 0.93206(11) 0.0578(6) Uani 1 1 d .
F23 F 0.59109(16) 0.66544(9) 0.85103(9) 0.0431(4) Uani 1 1 d .
F24 F 0.55516(16) 0.78360(12) 0.64807(11) 0.0607(6) Uani 1 1 d .
F25 F 0.50716(14) 0.78429(12) 0.74791(11) 0.0592(6) Uani 1 1 d .
F26 F 0.54522(16) 0.87644(10) 0.69412(12) 0.0583(6) Uani 1 1 d .
F27 F 1.02174(18) 1.08008(12) 0.84117(12) 0.0673(7) Uani 1 1 d .
F28 F 0.9134(2) 1.07937(9) 0.77370(9) 0.0557(6) Uani 1 1 d .
F29 F 0.8552(2) 1.10910(10) 0.86620(11) 0.0666(7) Uani 1 1 d .
F30 F 1.26910(16) 0.83895(12) 0.78097(13) 0.0664(7) Uani 1 1 d .
F31 F 1.21886(19) 0.93866(12) 0.80103(14) 0.0737(7) Uani 1 1 d .
F46 F 1.28880(18) 0.9179(2) 0.70678(13) 0.1051(12) Uani 1 1 d .
F33 F 0.98155(16) 0.64194(9) 0.66776(9) 0.0455(4) Uani 1 1 d .
F34 F 0.89793(15) 0.68200(11) 0.59089(8) 0.0456(5) Uani 1 1 d .
F35 F 1.02655(14) 0.73541(10) 0.61658(8) 0.0431(4) Uani 1 1 d .
F36 F 0.9387(2) 0.85458(12) 1.03869(9) 0.0637(6) Uani 1 1 d .
F37 F 0.7682(2) 0.86657(12) 1.03733(9) 0.0626(6) Uani 1 1 d .
F38 F 0.8565(2) 0.95250(10) 1.05032(9) 0.0622(6) Uani 1 1 d .
F39 F 0.65917(18) 0.34856(9) 0.46518(8) 0.0461(5) Uani 1 1 d .
F40 F 0.6094(2) 0.44915(10) 0.48619(11) 0.0698(7) Uani 1 1 d .
F41 F 0.7662(2) 0.42798(18) 0.43508(10) 0.0998(12) Uani 1 1 d .
F42 F 0.4535(2) 0.93359(12) 0.94324(16) 0.1012(12) Uani 1 1 d .
F43 F 0.4891(3) 0.96647(17) 0.84651(18) 0.1132(12) Uani 1 1 d .
F44 F 0.5797(2) 1.00001(12) 0.90926(17) 0.0938(10) Uani 1 1 d .
F47 F 0.4730(3) 0.46262(14) 0.93894(14) 0.1231(15) Uani 1 1 d .
F48 F 0.4975(7) 0.5215(2) 0.85554(18) 0.226(4) Uani 1 1 d .
F49 F 0.6171(4) 0.4941(3) 0.8987(3) 0.200(3) Uani 1 1 d .
F50 F 0.87734(15) 0.36958(9) 0.87577(8) 0.0407(4) Uani 1 1 d .
F51 F 0.95161(16) 0.26841(10) 0.87491(8) 0.0463(5) Uani 1 1 d .
F52 F 1.02730(14) 0.34915(10) 0.81494(9) 0.0455(4) Uani 1 1 d .

loop_
_atom_site_aniso_label
_atom_site_aniso_U_11
_atom_site_aniso_U_22
_atom_site_aniso_U_33
_atom_site_aniso_U_23
_atom_site_aniso_U_13
_atom_site_aniso_U_12
Cr1 0.01734(15) 0.01563(14) 0.01911(16) -0.00265(12) 0.00017(12) -0.00147(12)
Dy1 0.01351(4) 0.01566(4) 0.01777(5) -0.00205(3) -0.00003(3) -0.00053(3)
F1 0.0175(6) 0.0171(6) 0.0199(6) -0.0021(5) -0.0007(5) -0.0022(5)
F3 0.0285(7) 0.0233(7) 0.0279(7) -0.0074(5) -0.0033(6) -0.0081(6)
Cr2 0.01609(15) 0.02036(16) 0.01918(16) 0.00152(13) -0.00312(12) 0.00245(12)
Dy2 0.01385(4) 0.01793(5) 0.01726(5) 0.00098(3) -0.00167(3) 0.00055(3)
F2 0.0183(6) 0.0202(6) 0.0206(6) 0.0011(5) -0.0046(5) 0.0020(5)
F4 0.0245(7) 0.0279(7) 0.0299(7) 0.0044(6) -0.0059(6) 0.0088(6)
N1 0.0199(9) 0.0247(9) 0.0228(9) -0.0034(7) -0.0026(7) 0.0001(7)
N2 0.0213(9) 0.0173(8) 0.0206(9) -0.0025(7) -0.0012(7) 0.0011(7)
N3 0.0235(9) 0.0165(8) 0.0227(9) -0.0021(7) 0.0008(7) -0.0002(7)
N4 0.0185(9) 0.0212(9) 0.0238(9) -0.0012(7) 0.0016(7) -0.0033(7)
N5 0.0232(9) 0.0227(9) 0.0199(9) 0.0033(7) -0.0036(7) 0.0002(7)
N6 0.0205(9) 0.0197(9) 0.0245(9) 0.0005(7) 0.0006(7) -0.0008(7)
N7 0.0165(8) 0.0221(9) 0.0238(9) -0.0023(7) -0.0032(7) 0.0013(7)
N8 0.0191(9) 0.0327(11) 0.0209(9) -0.0004(8) -0.0044(7) 0.0022(8)
O1 0.0274(8) 0.0234(8) 0.0212(8) 0.0018(6) -0.0025(6) -0.0081(7)
O2 0.0152(7) 0.0225(8) 0.0268(8) -0.0023(6) 0.0021(6) -0.0007(6)
O3 0.0193(7) 0.0202(7) 0.0297(9) -0.0028(6) 0.0017(6) -0.0005(6)
O4 0.0164(7) 0.0177(7) 0.0300(8) -0.0037(6) -0.0020(6) 0.0003(6)
O5 0.0253(8) 0.0230(8) 0.0250(8) -0.0064(6) 0.0010(7) 0.0000(6)
O6 0.0228(8) 0.0217(7) 0.0188(7) -0.0017(6) 0.0001(6) -0.0010(6)
O7 0.0200(7) 0.0204(7) 0.0271(8) -0.0030(6) -0.0044(6) 0.0030(6)
O8 0.0192(8) 0.0336(9) 0.0214(8) -0.0042(7) -0.0021(6) 0.0017(7)
O9 0.0189(7) 0.0231(8) 0.0263(8) 0.0022(6) 0.0000(6) -0.0010(6)
O10 0.0225(8) 0.0255(8) 0.0329(9) -0.0003(7) 0.0019(7) 0.0005(7)
O11 0.0334(9) 0.0241(8) 0.0206(8) -0.0006(6) -0.0040(7) 0.0000(7)
O12 0.0234(8) 0.0226(8) 0.0250(8) -0.0026(6) -0.0004(6) -0.0028(6)
O13 0.0169(7) 0.0269(8) 0.0295(9) 0.0025(7) -0.0016(6) -0.0009(6)
O14 0.0245(8) 0.0248(8) 0.0208(8) 0.0004(6) -0.0007(6) -0.0016(6)
O15 0.0198(7) 0.0242(8) 0.0221(8) -0.0026(6) -0.0070(6) 0.0006(6)
O16 0.0186(8) 0.0323(9) 0.0283(9) 0.0013(7) -0.0045(7) -0.0002(7)
C2 0.0320(13) 0.0191(10) 0.0306(12) -0.0064(9) 0.0003(10) 0.0015(9)
C3 0.0386(15) 0.0171(11) 0.0494(17) -0.0068(11) -0.0044(12) 0.0058(10)
C4 0.0439(17) 0.0240(12) 0.0498(18) 0.0046(12) -0.0100(14) 0.0102(11)
C5 0.0439(16) 0.0293(13) 0.0305(13) 0.0023(10) -0.0110(12) 0.0065(11)
C6 0.0292(12) 0.0207(10) 0.0243(11) -0.0014(8) -0.0031(9) 0.0035(9)
C7 0.0213(11) 0.0400(14) 0.0337(13) -0.0058(11) -0.0032(10) -0.0021(10)
C8 0.0228(12) 0.060(2) 0.0399(16) -0.0007(14) -0.0092(11) 0.0037(12)
C9 0.0324(14) 0.0549(19) 0.0320(14) 0.0044(13) -0.0046(11) 0.0178(13)
C10 0.0379(15) 0.0310(13) 0.0361(14) 0.0051(11) -0.0050(12) 0.0082(11)
C11 0.0263(11) 0.0252(11) 0.0252(11) 0.0000(9) -0.0040(9) 0.0007(9)
C12 0.0198(10) 0.0208(10) 0.0224(10) -0.0010(8) 0.0004(8) -0.0006(8)
C13 0.0216(11) 0.0320(12) 0.0248(11) -0.0046(9) 0.0018(9) 0.0008(9)
C14 0.0222(11) 0.0418(15) 0.0270(12) 0.0028(11) 0.0044(9) -0.0049(10)
C15 0.0294(13) 0.0312(13) 0.0393(15) 0.0040(11) 0.0063(11) -0.0092(11)
C16 0.0276(12) 0.0231(11) 0.0356(13) -0.0014(10) 0.0051(10) -0.0053(9)
C17 0.0256(11) 0.0253(11) 0.0233(11) -0.0017(9) -0.0021(9) 0.0003(9)
C18 0.0316(13) 0.0348(13) 0.0181(10) -0.0032(9) -0.0031(9) 0.0007(10)
C19 0.0304(12) 0.0266(11) 0.0209(11) 0.0002(9) 0.0033(9) 0.0025(9)
C20 0.0216(11) 0.0321(12) 0.0239(11) -0.0011(9) 0.0015(9) -0.0001(9)
C21 0.0235(11) 0.0234(10) 0.0204(10) -0.0010(8) -0.0013(8) -0.0018(8)
C22 0.0305(13) 0.0261(12) 0.0298(13) 0.0062(10) -0.0007(10) 0.0013(10)
C23 0.0351(14) 0.0292(13) 0.0310(13) 0.0100(10) -0.0002(11) -0.0041(11)
C24 0.0322(13) 0.0411(15) 0.0251(12) 0.0060(11) 0.0024(10) -0.0042(11)
C25 0.0321(13) 0.0345(13) 0.0235(12) -0.0016(10) 0.0031(10) 0.0020(11)
C26 0.0279(12) 0.0238(11) 0.0216(11) 0.0013(8) -0.0013(9) 0.0006(9)
C27 0.0306(13) 0.0425(15) 0.0242(12) 0.0020(11) -0.0095(10) -0.0024(11)
C28 0.0359(15) 0.0566(19) 0.0281(13) -0.0007(12) -0.0148(11) -0.0057(13)
C29 0.0336(14) 0.0522(18) 0.0338(14) -0.0043(13) -0.0121(12) -0.0119(13)
C30 0.0430(17) 0.0405(16) 0.0441(17) -0.0012(13) -0.0201(14) -0.0111(13)
C31 0.0295(13) 0.0333(13) 0.0360(14) 0.0010(11) -0.0155(11) -0.0041(10)
C32 0.0170(10) 0.0317(12) 0.0301(12) -0.0038(10) -0.0060(9) 0.0039(9)
C33 0.0156(10) 0.0329(13) 0.0423(15) -0.0042(11) -0.0019(10) 0.0009(9)
C34 0.0214(11) 0.0261(11) 0.0375(14) -0.0020(10) 0.0068(10) -0.0003(9)
C35 0.0254(12) 0.0284(12) 0.0264(12) 0.0035(9) 0.0026(9) 0.0008(9)
C36 0.0182(10) 0.0254(11) 0.0268(11) 0.0027(9) -0.0019(8) 0.0008(8)
C37 0.0261(12) 0.0229(11) 0.0370(14) -0.0034(10) 0.0005(10) 0.0013(9)
C38 0.0415(16) 0.0247(12) 0.0469(17) -0.0130(11) 0.0013(13) -0.0002(11)
C39 0.0397(16) 0.0369(15) 0.0447(16) -0.0130(13) -0.0008(13) -0.0137(12)
C40 0.0267(12) 0.0346(14) 0.0375(14) -0.0045(11) -0.0033(11) -0.0070(10)
C41 0.0216(11) 0.0246(11) 0.0281(12) -0.0003(9) -0.0032(9) 0.0001(9)
C42 0.0310(12) 0.0315(12) 0.0187(10) 0.0026(9) -0.0024(9) -0.0043(10)
C43 0.0196(10) 0.0262(11) 0.0202(10) 0.0001(8) -0.0027(8) -0.0016(8)
C44 0.0355(14) 0.0310(13) 0.0226(11) -0.0064(9) 0.0043(10) -0.0023(11)
C45 0.0250(11) 0.0296(12) 0.0283(12) -0.0101(10) 0.0010(9) -0.0012(9)
C46 0.0548(19) 0.0354(14) 0.0278(13) 0.0101(11) -0.0085(12) -0.0175(13)
C47 0.0360(13) 0.0232(11) 0.0200(11) 0.0016(8) -0.0011(9) -0.0057(10)
C48 0.0327(13) 0.0349(13) 0.0259(12) 0.0017(10) 0.0045(10) -0.0121(11)
C49 0.0159(9) 0.0211(10) 0.0308(12) -0.0028(9) 0.0042(8) -0.0017(8)
C50 0.0222(12) 0.0416(15) 0.0408(15) -0.0023(12) 0.0065(11) -0.0096(11)
C51 0.0258(12) 0.0391(14) 0.0328(13) -0.0086(11) -0.0043(10) 0.0102(11)
C52 0.0204(10) 0.0231(10) 0.0260(11) -0.0009(9) -0.0006(8) 0.0033(8)
C53 0.0245(11) 0.0321(13) 0.0309(13) -0.0034(10) -0.0075(10) 0.0065(10)
C85 0.0226(11) 0.0290(11) 0.0208(10) 0.0006(9) -0.0033(8) -0.0034(9)
C54 0.0180(10) 0.0257(11) 0.0370(13) -0.0005(10) -0.0019(9) 0.0013(9)
C55 0.0154(9) 0.0221(10) 0.0236(10) -0.0035(8) -0.0013(8) 0.0011(8)
C56 0.0207(10) 0.0198(10) 0.0329(12) -0.0014(9) 0.0001(9) 0.0026(8)
C57 0.0240(11) 0.0181(9) 0.0206(10) -0.0024(8) 0.0025(8) -0.0011(8)
C58 0.0255(12) 0.0217(11) 0.0360(13) 0.0008(10) 0.0057(10) 0.0002(9)
C59 0.0247(12) 0.0299(12) 0.0356(14) 0.0029(10) 0.0014(10) -0.0060(10)
C60 0.0214(10) 0.0262(11) 0.0229(11) 0.0020(9) 0.0007(8) -0.0043(9)
C61 0.0216(11) 0.0313(13) 0.0358(14) 0.0002(10) 0.0074(10) -0.0011(10)
C62 0.0234(11) 0.0292(12) 0.0342(13) -0.0039(10) 0.0041(10) 0.0039(9)
C63 0.0259(12) 0.0308(13) 0.0562(18) 0.0046(12) -0.0187(12) -0.0059(10)
C64 0.0178(10) 0.0256(11) 0.0329(12) 0.0080(9) -0.0083(9) -0.0066(8)
C65 0.0245(11) 0.0274(11) 0.0258(11) 0.0004(9) -0.0088(9) -0.0077(9)
C66 0.0225(10) 0.0213(10) 0.0213(10) 0.0007(8) -0.0036(8) -0.0046(8)
C67 0.0274(12) 0.0320(13) 0.0283(12) -0.0069(10) -0.0023(10) -0.0091(10)
C68 0.0223(12) 0.0480(17) 0.0506(18) 0.0029(14) -0.0010(12) -0.0095(12)
C69 0.0168(10) 0.0300(12) 0.0331(13) -0.0025(10) 0.0002(9) -0.0016(9)
C70 0.0357(15) 0.0554(19) 0.0290(14) 0.0112(13) -0.0001(12) 0.0042(14)
C71 0.0246(12) 0.0375(14) 0.0308(13) 0.0053(11) 0.0048(10) -0.0055(10)
C72 0.0310(12) 0.0240(11) 0.0213(11) 0.0002(9) 0.0015(9) 0.0015(9)
C73 0.070(2) 0.0367(15) 0.0235(13) -0.0042(11) -0.0074(14) -0.0001(15)
C74 0.0355(13) 0.0292(12) 0.0207(11) -0.0028(9) -0.0045(10) -0.0011(10)
C75 0.0446(15) 0.0258(12) 0.0253(12) -0.0059(9) -0.0060(11) -0.0067(11)
C76 0.0236(11) 0.0225(10) 0.0278(11) -0.0015(9) -0.0037(9) -0.0046(9)
C77 0.0378(14) 0.0259(12) 0.0353(14) -0.0007(10) -0.0046(11) -0.0091(11)
C78 0.076(3) 0.0333(16) 0.0467(19) -0.0211(14) 0.0150(17) -0.0071(16)
C79 0.0384(18) 0.0378(17) 0.095(3) -0.0110(19) 0.0207(19) 0.0066(14)
C80 0.0300(13) 0.0389(14) 0.0303(13) -0.0060(11) -0.0081(10) 0.0037(11)
F6 0.0484(11) 0.0301(8) 0.0559(11) -0.0172(8) -0.0103(9) 0.0094(8)
F5 0.0811(18) 0.164(3) 0.0238(10) 0.0051(13) 0.0052(10) 0.0615(18)
F32 0.089(2) 0.245(5) 0.0503(15) 0.058(2) -0.0285(15) -0.055(3)
F45 0.281(5) 0.0705(19) 0.0525(16) 0.0126(14) -0.034(2) 0.075(3)
F7 0.0364(9) 0.0631(13) 0.0537(11) -0.0195(9) -0.0168(8) 0.0298(9)
F8 0.0379(9) 0.0570(11) 0.0319(9) -0.0062(8) 0.0051(7) 0.0082(8)
F9 0.0268(9) 0.0940(17) 0.0620(13) 0.0192(12) -0.0128(9) -0.0170(10)
F10 0.0459(12) 0.0501(12) 0.113(2) -0.0314(13) 0.0072(12) -0.0243(10)
F11 0.0251(8) 0.0741(14) 0.0479(11) 0.0058(10) 0.0142(8) -0.0092(9)
F12 0.0201(8) 0.0575(12) 0.0838(15) -0.0302(11) -0.0126(9) 0.0005(8)
F13 0.0266(9) 0.0879(16) 0.0397(10) 0.0104(10) 0.0085(7) -0.0004(9)
F14 0.0202(8) 0.0342(9) 0.0902(15) 0.0122(9) -0.0003(9) 0.0093(7)
F15 0.0464(10) 0.0254(8) 0.0454(10) 0.0118(7) 0.0001(8) 0.0004(7)
F16 0.0442(10) 0.0272(8) 0.0447(10) -0.0095(7) -0.0013(8) -0.0105(7)
F17 0.0279(8) 0.0282(8) 0.0798(14) 0.0041(9) 0.0173(9) -0.0055(7)
F18 0.0421(10) 0.0357(9) 0.0401(9) 0.0076(7) -0.0103(8) 0.0045(7)
F19 0.0487(11) 0.0475(10) 0.0434(10) 0.0167(8) -0.0179(8) -0.0265(9)
F20 0.0782(14) 0.0455(10) 0.0214(8) 0.0032(7) 0.0129(8) -0.0050(10)
F21 0.0564(12) 0.0423(10) 0.0602(12) 0.0267(9) -0.0229(10) -0.0221(9)
F22 0.0326(9) 0.0473(11) 0.0860(15) -0.0089(10) 0.0244(10) -0.0176(8)
F23 0.0495(11) 0.0372(9) 0.0452(10) -0.0086(8) -0.0081(8) -0.0121(8)
F24 0.0407(11) 0.0770(15) 0.0751(15) -0.0141(12) -0.0385(11) -0.0021(10)
F25 0.0221(8) 0.0710(14) 0.0821(15) 0.0180(12) -0.0061(9) -0.0154(9)
F26 0.0392(10) 0.0348(10) 0.1071(18) 0.0067(11) -0.0392(11) 0.0024(8)
F27 0.0526(13) 0.0614(14) 0.0919(17) 0.0231(12) -0.0237(12) -0.0366(11)
F28 0.0966(17) 0.0307(9) 0.0437(11) 0.0105(8) -0.0228(11) -0.0193(10)
F29 0.0935(18) 0.0249(9) 0.0721(15) -0.0056(9) 0.0170(13) 0.0014(10)
F30 0.0276(9) 0.0580(13) 0.117(2) -0.0022(13) -0.0253(11) 0.0060(9)
F31 0.0550(14) 0.0612(14) 0.118(2) -0.0252(14) -0.0417(14) -0.0093(11)
F46 0.0330(12) 0.203(4) 0.0754(17) 0.044(2) -0.0047(11) -0.0503(17)
F33 0.0556(12) 0.0345(9) 0.0433(10) -0.0110(8) 0.0005(8) 0.0131(8)
F34 0.0397(10) 0.0686(13) 0.0322(9) -0.0228(8) -0.0039(7) -0.0116(9)
F35 0.0300(8) 0.0578(11) 0.0410(10) -0.0119(8) 0.0081(7) -0.0187(8)
F36 0.0981(18) 0.0643(14) 0.0297(10) -0.0006(9) -0.0231(11) 0.0183(13)
F37 0.0843(17) 0.0675(14) 0.0307(10) 0.0006(9) 0.0136(10) -0.0190(12)
F38 0.117(2) 0.0444(11) 0.0266(9) -0.0124(8) -0.0101(11) -0.0017(12)
F39 0.0760(14) 0.0364(9) 0.0308(9) -0.0020(7) -0.0214(9) -0.0086(9)
F40 0.116(2) 0.0354(10) 0.0681(14) 0.0016(10) -0.0562(15) 0.0116(12)
F41 0.104(2) 0.172(3) 0.0289(11) 0.0372(14) -0.0165(12) -0.087(2)
F42 0.0701(16) 0.0498(14) 0.154(3) -0.0062(15) 0.0737(18) 0.0133(12)
F43 0.093(2) 0.099(2) 0.139(3) 0.002(2) -0.024(2) 0.0621(19)
F44 0.0653(16) 0.0380(12) 0.166(3) -0.0316(15) 0.0338(17) 0.0044(11)
F47 0.190(4) 0.0654(17) 0.092(2) -0.0531(15) 0.092(2) -0.049(2)
F48 0.494(11) 0.085(3) 0.088(3) -0.051(2) -0.057(4) 0.141(4)
F49 0.166(4) 0.188(5) 0.249(6) -0.185(5) 0.091(4) -0.112(4)
F50 0.0435(10) 0.0489(10) 0.0326(9) -0.0143(7) -0.0133(7) 0.0078(8)
F51 0.0576(12) 0.0492(11) 0.0336(9) -0.0003(8) -0.0209(8) 0.0142(9)
F52 0.0276(8) 0.0609(12) 0.0523(11) -0.0114(9) -0.0132(8) -0.0078(8)

loop_
_atom_type_symbol
_atom_type_description
_atom_type_scat_dispersion_real
_atom_type_scat_dispersion_imag
_atom_type_scat_source
C C .0033 .0016 'International Tables Vol C Tables 4.2.6.8 and 6.1.1.4'
H H .0000 .0000 'International Tables Vol C Tables 4.2.6.8 and 6.1.1.4'
Cr Cr .3209 .6236 'International Tables Vol C Tables 4.2.6.8 and 6.1.1.4'
Dy Dy -.1892 4.4098 'International Tables Vol C Tables 4.2.6.8 and 6.1.1.4'
F F .0171 .0103 'International Tables Vol C Tables 4.2.6.8 and 6.1.1.4'
N N .0061 .0033 'International Tables Vol C Tables 4.2.6.8 and 6.1.1.4'
O O .0106 .0060 'International Tables Vol C Tables 4.2.6.8 and 6.1.1.4'

loop_
_geom_angle_atom_site_label_1
_geom_angle_atom_site_label_2
_geom_angle_atom_site_label_3
_geom_angle
F3 Cr1 F1 179.63(7)
F3 Cr1 N3 88.62(8)
F1 Cr1 N3 91.02(7)
F3 Cr1 N4 88.43(8)
F1 Cr1 N4 91.47(7)
N3 Cr1 N4 89.84(8)
F3 Cr1 N2 88.52(8)
F1 Cr1 N2 91.58(7)
N3 Cr1 N2 90.69(8)
N4 Cr1 N2 176.89(8)
F3 Cr1 N1 88.20(8)
F1 Cr1 N1 92.16(7)
N3 Cr1 N1 176.72(8)
N4 Cr1 N1 89.25(8)
N2 Cr1 N1 90.05(8)
F1 Dy1 O7 72.47(6)
F1 Dy1 O6 71.12(6)
O7 Dy1 O6 85.34(7)
F1 Dy1 O1 69.73(6)
O7 Dy1 O1 84.29(7)
O6 Dy1 O1 140.82(6)
F1 Dy1 O4 70.36(6)
O7 Dy1 O4 142.83(6)
O6 Dy1 O4 82.65(7)
O1 Dy1 O4 83.21(7)
F1 Dy1 O3 127.87(6)
O7 Dy1 O3 135.44(6)
O6 Dy1 O3 136.20(6)
O1 Dy1 O3 71.45(7)
O4 Dy1 O3 71.76(6)
F1 Dy1 O2 128.12(5)
O7 Dy1 O2 70.76(6)
O6 Dy1 O2 138.57(6)
O1 Dy1 O2 71.36(7)
O4 Dy1 O2 135.93(6)
O3 Dy1 O2 66.32(6)
F1 Dy1 O5 127.83(6)
O7 Dy1 O5 137.13(6)
O6 Dy1 O5 71.10(6)
O1 Dy1 O5 135.87(6)
O4 Dy1 O5 70.30(6)
O3 Dy1 O5 67.07(6)
O2 Dy1 O5 103.99(6)
F1 Dy1 O8 129.99(6)
O7 Dy1 O8 71.61(6)
O6 Dy1 O8 72.38(6)
O1 Dy1 O8 137.80(6)
O4 Dy1 O8 135.81(6)
O3 Dy1 O8 102.13(7)
O2 Dy1 O8 68.21(6)
O5 Dy1 O8 67.36(6)
Cr1 F1 Dy1 177.74(7)
F4 Cr2 F2 178.81(7)
F4 Cr2 N6 89.17(8)
F2 Cr2 N6 89.70(8)
F4 Cr2 N7 88.27(8)
F2 Cr2 N7 92.10(7)
N6 Cr2 N7 89.83(8)
F4 Cr2 N5 88.76(8)
F2 Cr2 N5 90.86(7)
N6 Cr2 N5 90.13(8)
N7 Cr2 N5 177.03(8)
F4 Cr2 N8 89.84(8)
F2 Cr2 N8 91.30(8)
N6 Cr2 N8 177.67(8)
N7 Cr2 N8 88.04(8)
N5 Cr2 N8 91.95(8)
F2 Dy2 O11 71.79(6)
F2 Dy2 O9 72.03(6)
O11 Dy2 O9 81.03(7)
F2 Dy2 O13 70.49(6)
O11 Dy2 O13 85.91(7)
O9 Dy2 O13 142.49(6)
F2 Dy2 O15 71.94(6)
O11 Dy2 O15 143.73(6)
O9 Dy2 O15 87.43(7)
O13 Dy2 O15 82.65(7)
F2 Dy2 O16 127.05(6)
O11 Dy2 O16 134.31(7)
O9 Dy2 O16 70.09(6)
O13 Dy2 O16 137.60(6)
O15 Dy2 O16 70.77(6)
F2 Dy2 O14 128.33(6)
O11 Dy2 O14 137.87(6)
O9 Dy2 O14 137.07(6)
O13 Dy2 O14 71.71(7)
O15 Dy2 O14 69.44(6)
O16 Dy2 O14 68.30(7)
F2 Dy2 O12 126.01(6)
O11 Dy2 O12 71.18(7)
O9 Dy2 O12 136.51(6)
O13 Dy2 O12 69.01(6)
O15 Dy2 O12 134.00(6)
O16 Dy2 O12 106.93(6)
O14 Dy2 O12 67.62(6)
F2 Dy2 O10 131.12(6)
O11 Dy2 O10 70.81(7)
O9 Dy2 O10 72.05(7)
O13 Dy2 O10 135.35(6)
O15 Dy2 O10 137.21(6)
O16 Dy2 O10 67.04(7)
O14 Dy2 O10 100.55(7)
O12 Dy2 O10 67.58(6)
Cr2 F2 Dy2 178.08(7)
C11 N1 C7 118.4(2)
C11 N1 Cr1 120.96(17)
C7 N1 Cr1 120.50(18)
C21 N2 C17 118.5(2)
C21 N2 Cr1 120.61(16)
C17 N2 Cr1 120.53(16)
C6 N3 C2 118.5(2)
C6 N3 Cr1 120.82(16)
C2 N3 Cr1 120.43(17)
C12 N4 C16 118.8(2)
C12 N4 Cr1 120.46(15)
C16 N4 Cr1 120.49(17)
C26 N5 C22 118.9(2)
C26 N5 Cr2 121.86(16)
C22 N5 Cr2 119.28(17)
C41 N6 C37 117.9(2)
C41 N6 Cr2 121.50(17)
C37 N6 Cr2 120.63(17)
C32 N7 C36 118.4(2)
C32 N7 Cr2 120.47(17)
C36 N7 Cr2 121.01(16)
C31 N8 C27 118.0(2)
C31 N8 Cr2 121.19(17)
C27 N8 Cr2 120.61(19)
C47 O1 Dy1 135.02(16)
C49 O2 Dy1 134.18(16)
C57 O3 Dy1 134.71(15)
C55 O4 Dy1 134.41(15)
C45 O5 Dy1 134.82(16)
C43 O6 Dy1 135.92(15)
C52 O7 Dy1 133.79(16)
C85 O8 Dy1 132.26(16)
C60 O9 Dy2 133.48(15)
C62 O10 Dy2 133.07(17)
C74 O11 Dy2 134.31(16)
C76 O12 Dy2 133.99(16)
C69 O13 Dy2 134.68(16)
C72 O14 Dy2 134.47(17)
C66 O15 Dy2 134.13(15)
C64 O16 Dy2 135.53(16)
N3 C2 C3 122.3(3)
N3 C2 H2 118.9
C3 C2 H2 118.9
C2 C3 C4 119.2(3)
C2 C3 H3 120.4
C4 C3 H3 120.4
C3 C4 C5 119.0(3)
C3 C4 H4 120.5
C5 C4 H4 120.5
C6 C5 C4 119.4(3)
C6 C5 H5 120.3
C4 C5 H5 120.3
N3 C6 C5 121.6(2)
N3 C6 H6 119.2
C5 C6 H6 119.2
N1 C7 C8 122.3(3)
N1 C7 H7 118.9
C8 C7 H7 118.9
C9 C8 C7 119.0(3)
C9 C8 H8 120.5
C7 C8 H8 120.5
C8 C9 C10 119.4(3)
C8 C9 H9 120.3
C10 C9 H9 120.3
C9 C10 C11 119.1(3)
C9 C10 H10 120.5
C11 C10 H10 120.5
N1 C11 C10 121.9(2)
N1 C11 H11 119.1
C10 C11 H11 119.1
N4 C12 C13 121.8(2)
N4 C12 H12 119.1
C13 C12 H12 119.1
C14 C13 C12 119.1(2)
C14 C13 H13 120.5
C12 C13 H13 120.5
C15 C14 C13 119.0(2)
C15 C14 H14 120.5
C13 C14 H14 120.5
C14 C15 C16 119.2(2)
C14 C15 H15 120.4
C16 C15 H15 120.4
N4 C16 C15 122.0(2)
N4 C16 H16 119.0
C15 C16 H16 119.0
N2 C17 C18 122.0(2)
N2 C17 H17 119.0
C18 C17 H17 119.0
C19 C18 C17 119.5(2)
C19 C18 H18 120.3
C17 C18 H18 120.3
C18 C19 C20 118.8(2)
C18 C19 H19 120.6
C20 C19 H19 120.6
C21 C20 C19 119.1(2)
C21 C20 H20 120.5
C19 C20 H20 120.5
N2 C21 C20 122.2(2)
N2 C21 H21 118.9
C20 C21 H21 118.9
N5 C22 C23 122.3(3)
N5 C22 H22 118.9
C23 C22 H22 118.9
C24 C23 C22 118.5(2)
C24 C23 H23 120.7
C22 C23 H23 120.7
C23 C24 C25 119.5(2)
C23 C24 H24 120.3
C25 C24 H24 120.3
C24 C25 C26 119.0(3)
C24 C25 H25 120.5
C26 C25 H25 120.5
N5 C26 C25 121.8(2)
N5 C26 H26 119.1
C25 C26 H26 119.1
N8 C27 C28 122.3(3)
N8 C27 H27 118.9
C28 C27 H27 118.9
C29 C28 C27 119.4(3)
C29 C28 H28 120.3
C27 C28 H28 120.3
C28 C29 C30 118.8(3)
C28 C29 H29 120.6
C30 C29 H29 120.6
C31 C30 C29 119.1(3)
C31 C30 H30 120.5
C29 C30 H30 120.5
N8 C31 C30 122.5(3)
N8 C31 H31 118.8
C30 C31 H31 118.8
N7 C32 C33 122.4(2)
N7 C32 H32 118.8
C33 C32 H32 118.8
C32 C33 C34 119.3(2)
C32 C33 H33 120.3
C34 C33 H33 120.3
C33 C34 C35 118.9(2)
C33 C34 H34 120.6
C35 C34 H34 120.6
C36 C35 C34 118.8(2)
C36 C35 H35 120.6
C34 C35 H35 120.6
N7 C36 C35 122.2(2)
N7 C36 H36 118.9
C35 C36 H36 118.9
N6 C37 C38 122.4(3)
N6 C37 H37 118.8
C38 C37 H37 118.8
C37 C38 C39 119.5(3)
C37 C38 H38 120.3
C39 C38 H38 120.3
C38 C39 C40 118.6(3)
C38 C39 H39 120.7
C40 C39 H39 120.7
C41 C40 C39 119.4(3)
C41 C40 H40 120.3
C39 C40 H40 120.3
N6 C41 C40 122.2(2)
N6 C41 H41 118.9
C40 C41 H41 118.9
F19 C42 F20 108.1(2)
F19 C42 F18 106.9(2)
F20 C42 F18 106.4(2)
F19 C42 C43 111.5(2)
F20 C42 C43 113.8(2)
F18 C42 C43 109.9(2)
O6 C43 C44 128.7(2)
O6 C43 C42 113.4(2)
C44 C43 C42 117.9(2)
C43 C44 C45 120.4(2)
C43 C44 H44 119.8
C45 C44 H44 119.8
O5 C45 C44 128.1(2)
O5 C45 C78 115.5(2)
C44 C45 C78 116.5(2)
F41 C46 F39 108.2(3)
F41 C46 F40 106.4(3)
F39 C46 F40 104.8(3)
F41 C46 C47 114.2(3)
F39 C46 C47 112.8(2)
F40 C46 C47 109.8(3)
O1 C47 C48 128.7(2)
O1 C47 C46 113.5(2)
C48 C47 C46 117.8(2)
C47 C48 C49 121.0(2)
C47 C48 H48 119.5
C49 C48 H48 119.5
O2 C49 C48 128.7(2)
O2 C49 C50 114.6(2)
C48 C49 C50 116.7(2)
F9 C50 F10 107.5(3)
F9 C50 F11 107.5(2)
F10 C50 F11 106.3(2)
F9 C50 C49 111.4(2)
F10 C50 C49 110.5(2)
F11 C50 C49 113.3(2)
F6 C51 F7 108.1(2)
F6 C51 F8 106.8(2)
F7 C51 F8 107.0(2)
F6 C51 C52 112.1(2)
F7 C51 C52 113.6(2)
F8 C51 C52 109.0(2)
O7 C52 C53 128.6(2)
O7 C52 C51 113.9(2)
C53 C52 C51 117.4(2)
C52 C53 C85 121.0(2)
C52 C53 H53 119.5
C85 C53 H53 119.5
O8 C85 C53 128.8(2)
O8 C85 C80 116.3(2)
C53 C85 C80 114.9(2)
F12 C54 F14 107.8(2)
F12 C54 F13 105.7(2)
F14 C54 F13 106.8(2)
F12 C54 C55 111.8(2)
F14 C54 C55 114.4(2)
F13 C54 C55 109.9(2)
O4 C55 C56 128.6(2)
O4 C55 C54 114.2(2)
C56 C55 C54 117.1(2)
C55 C56 C57 120.8(2)
C55 C56 H56 119.6
C57 C56 H56 119.6
O3 C57 C56 128.6(2)
O3 C57 C58 115.0(2)
C56 C57 C58 116.3(2)
F17 C58 F15 108.0(2)
F17 C58 F16 107.9(2)
F15 C58 F16 106.5(2)
F17 C58 C57 111.9(2)
F15 C58 C57 112.3(2)
F16 C58 C57 110.1(2)
F21 C59 F22 107.8(2)
F21 C59 F23 106.6(2)
F22 C59 F23 106.7(2)
F21 C59 C60 111.8(2)
F22 C59 C60 114.2(2)
F23 C59 C60 109.5(2)
O9 C60 C61 129.1(2)
O9 C60 C59 113.2(2)
C61 C60 C59 117.6(2)
C60 C61 C62 121.1(2)
C60 C61 H61 119.5
C62 C61 H61 119.5
O10 C62 C61 128.4(2)
O10 C62 C79 115.0(3)
C61 C62 C79 116.6(2)
F26 C63 F24 108.5(3)
F26 C63 F25 106.7(3)
F24 C63 F25 105.8(2)
F26 C63 C64 112.3(2)
F24 C63 C64 113.6(3)
F25 C63 C64 109.5(2)
O16 C64 C65 128.2(2)
O16 C64 C63 113.5(2)
C65 C64 C63 118.3(2)
C66 C65 C64 120.0(2)
C66 C65 H65 120.0
C64 C65 H65 120.0
O15 C66 C65 128.4(2)
O15 C66 C67 113.4(2)
C65 C66 C67 118.1(2)
F33 C67 F34 107.8(2)
F33 C67 F35 106.8(2)
F34 C67 F35 106.3(2)
F33 C67 C66 112.0(2)
F34 C67 C66 114.0(2)
F35 C67 C66 109.5(2)
F30 C68 F46 108.7(3)
F30 C68 F31 104.3(3)
F46 C68 F31 107.2(3)
F30 C68 C69 112.5(3)
F46 C68 C69 113.9(3)
F31 C68 C69 109.6(3)
O13 C69 C71 128.6(2)
O13 C69 C68 114.1(2)
C71 C69 C68 117.3(2)
F45 C70 F5 110.0(3)
F45 C70 F32 101.6(4)
F5 C70 F32 106.4(3)
F45 C70 C72 112.7(3)
F5 C70 C72 114.2(3)
F32 C70 C72 111.0(3)
C69 C71 C72 121.1(2)
C69 C71 H71 119.5
C72 C71 H71 119.5
O14 C72 C71 128.1(2)
O14 C72 C70 115.5(2)
C71 C72 C70 116.4(2)
F36 C73 F38 107.9(3)
F36 C73 F37 106.5(3)
F38 C73 F37 107.2(3)
F36 C73 C74 111.3(3)
F38 C73 C74 113.6(3)
F37 C73 C74 110.1(3)
O11 C74 C75 128.5(2)
O11 C74 C73 113.2(2)
C75 C74 C73 118.3(2)
C74 C75 C76 120.5(2)
C74 C75 H75 119.8
C76 C75 H75 119.8
O12 C76 C75 128.2(2)
O12 C76 C77 115.6(2)
C75 C76 C77 116.1(2)
F27 C77 F28 107.9(2)
F27 C77 F29 107.2(3)
F28 C77 F29 106.5(3)
F27 C77 C76 110.8(2)
F28 C77 C76 112.4(2)
F29 C77 C76 111.8(2)
F47 C78 F49 106.2(4)
F47 C78 F48 109.6(4)
F49 C78 F48 98.4(5)
F47 C78 C45 116.7(3)
F49 C78 C45 112.0(3)
F48 C78 C45 112.2(3)
F44 C79 F42 111.4(4)
F44 C79 F43 102.0(4)
F42 C79 F43 105.1(4)
F44 C79 C62 113.5(3)
F42 C79 C62 114.5(3)
F43 C79 C62 109.1(3)
F50 C80 F51 107.7(2)
F50 C80 F52 107.2(2)
F51 C80 F52 106.4(2)
F50 C80 C85 112.7(2)
F51 C80 C85 111.3(2)
F52 C80 C85 111.3(2)

loop_
_geom_bond_atom_site_label_1
_geom_bond_atom_site_label_2
_geom_bond_distance
Cr1 F3 1.8416(15)
Cr1 F1 1.9045(14)
Cr1 N3 2.056(2)
Cr1 N4 2.071(2)
Cr1 N2 2.073(2)
Cr1 N1 2.076(2)
Dy1 F1 2.3245(14)
Dy1 O7 2.3689(18)
Dy1 O6 2.3698(18)
Dy1 O1 2.3961(18)
Dy1 O4 2.3988(18)
Dy1 O3 2.4106(18)
Dy1 O2 2.4354(18)
Dy1 O5 2.4395(19)
Dy1 O8 2.4496(19)
Cr2 F4 1.8440(15)
Cr2 F2 1.9145(14)
Cr2 N6 2.062(2)
Cr2 N7 2.070(2)
Cr2 N5 2.076(2)
Cr2 N8 2.082(2)
Dy2 F2 2.3474(15)
Dy2 O11 2.3708(18)
Dy2 O9 2.3718(18)
Dy2 O13 2.3777(19)
Dy2 O15 2.3962(19)
Dy2 O16 2.414(2)
Dy2 O14 2.4314(18)
Dy2 O12 2.4354(19)
Dy2 O10 2.439(2)
N1 C11 1.343(3)
N1 C7 1.345(3)
N2 C21 1.343(3)
N2 C17 1.347(3)
N3 C6 1.346(3)
N3 C2 1.347(3)
N4 C12 1.341(3)
N4 C16 1.344(3)
N5 C26 1.336(3)
N5 C22 1.350(3)
N6 C41 1.349(3)
N6 C37 1.352(3)
N7 C32 1.342(3)
N7 C36 1.345(3)
N8 C31 1.344(3)
N8 C27 1.349(3)
O1 C47 1.259(3)
O2 C49 1.240(3)
O3 C57 1.234(3)
O4 C55 1.248(3)
O5 C45 1.235(3)
O6 C43 1.255(3)
O7 C52 1.255(3)
O8 C85 1.245(3)
O9 C60 1.256(3)
O10 C62 1.237(3)
O11 C74 1.260(3)
O12 C76 1.245(3)
O13 C69 1.252(3)
O14 C72 1.235(3)
O15 C66 1.257(3)
O16 C64 1.238(3)
C2 C3 1.373(4)
C2 H2 0.9500
C3 C4 1.374(4)
C3 H3 0.9500
C4 C5 1.380(4)
C4 H4 0.9500
C5 C6 1.380(3)
C5 H5 0.9500
C6 H6 0.9500
C7 C8 1.379(4)
C7 H7 0.9500
C8 C9 1.369(5)
C8 H8 0.9500
C9 C10 1.375(4)
C9 H9 0.9500
C10 C11 1.383(4)
C10 H10 0.9500
C11 H11 0.9500
C12 C13 1.386(3)
C12 H12 0.9500
C13 C14 1.383(4)
C13 H13 0.9500
C14 C15 1.375(4)
C14 H14 0.9500
C15 C16 1.382(4)
C15 H15 0.9500
C16 H16 0.9500
C17 C18 1.379(3)
C17 H17 0.9500
C18 C19 1.377(4)
C18 H18 0.9500
C19 C20 1.386(4)
C19 H19 0.9500
C20 C21 1.381(3)
C20 H20 0.9500
C21 H21 0.9500
C22 C23 1.387(4)
C22 H22 0.9500
C23 C24 1.376(4)
C23 H23 0.9500
C24 C25 1.383(4)
C24 H24 0.9500
C25 C26 1.390(3)
C25 H25 0.9500
C26 H26 0.9500
C27 C28 1.386(4)
C27 H27 0.9500
C28 C29 1.371(5)
C28 H28 0.9500
C29 C30 1.387(4)
C29 H29 0.9500
C30 C31 1.382(4)
C30 H30 0.9500
C31 H31 0.9500
C32 C33 1.373(4)
C32 H32 0.9500
C33 C34 1.377(4)
C33 H33 0.9500
C34 C35 1.386(4)
C34 H34 0.9500
C35 C36 1.382(3)
C35 H35 0.9500
C36 H36 0.9500
C37 C38 1.376(4)
C37 H37 0.9500
C38 C39 1.378(4)
C38 H38 0.9500
C39 C40 1.384(4)
C39 H39 0.9500
C40 C41 1.382(4)
C40 H40 0.9500
C41 H41 0.9500
C42 F19 1.326(3)
C42 F20 1.330(3)
C42 F18 1.336(3)
C42 C43 1.536(3)
C43 C44 1.382(4)
C44 C45 1.411(4)
C44 H44 0.9500
C45 C78 1.530(4)
C46 F41 1.314(4)
C46 F39 1.319(3)
C46 F40 1.347(4)
C46 C47 1.534(4)
C47 C48 1.375(4)
C48 C49 1.403(4)
C48 H48 0.9500
C49 C50 1.532(4)
C50 F9 1.321(4)
C50 F10 1.330(4)
C50 F11 1.336(3)
C51 F6 1.324(3)
C51 F7 1.333(3)
C51 F8 1.347(3)
C51 C52 1.533(4)
C52 C53 1.383(4)
C53 C85 1.394(4)
C53 H53 0.9500
C85 C80 1.537(4)
C54 F12 1.320(3)
C54 F14 1.326(3)
C54 F13 1.332(3)
C54 C55 1.533(3)
C55 C56 1.391(3)
C56 C57 1.400(3)
C56 H56 0.9500
C57 C58 1.540(3)
C58 F17 1.320(3)
C58 F15 1.336(3)
C58 F16 1.340(3)
C59 F21 1.326(3)
C59 F22 1.330(3)
C59 F23 1.335(3)
C59 C60 1.537(3)
C60 C61 1.379(4)
C61 C62 1.406(4)
C61 H61 0.9500
C62 C79 1.534(4)
C63 F26 1.309(3)
C63 F24 1.332(4)
C63 F25 1.339(4)
C63 C64 1.534(4)
C64 C65 1.399(4)
C65 C66 1.384(3)
C65 H65 0.9500
C66 C67 1.529(4)
C67 F33 1.327(3)
C67 F34 1.338(3)
C67 F35 1.341(3)
C68 F30 1.316(4)
C68 F46 1.316(4)
C68 F31 1.335(4)
C68 C69 1.532(4)
C69 C71 1.386(4)
C70 F45 1.258(4)
C70 F5 1.267(4)
C70 F32 1.328(5)
C70 C72 1.540(4)
C71 C72 1.400(4)
C71 H71 0.9500
C73 F36 1.329(4)
C73 F38 1.333(4)
C73 F37 1.337(4)
C73 C74 1.532(4)
C74 C75 1.384(4)
C75 C76 1.397(4)
C75 H75 0.9500
C76 C77 1.544(4)
C77 F27 1.313(3)
C77 F28 1.316(3)
C77 F29 1.328(4)
C78 F47 1.246(4)
C78 F49 1.250(6)
C78 F48 1.261(5)
C79 F44 1.283(5)
C79 F42 1.297(4)
C79 F43 1.361(6)
C80 F50 1.329(3)
C80 F51 1.341(3)
C80 F52 1.344(3)
